data_2107968
loop_
_publ_author_name
'Lumpi, Daniel'
'Kautny, Paul'
'St\"oger, Berthold'
'Fr\"ohlich, Johannes'

_publ_section_title
;
 Crystal chemistry of trialkylsilyl-capped
 (3<i>Z</i>)-4-(methylthio)-3-penten-1-yne: polymorphism, twinning and
 ambiguity of order--disorder descriptions
;
_journal_issue 5
_journal_name_full 'Acta Crystallographica Section B'
_journal_page_first 753
_journal_page_last 762
_journal_paper_doi 10.1107/S2052520616010969
_journal_volume 72
_journal_year 2016
_chemical_formula_sum 'C15 H28 S Si'
_chemical_formula_weight 268.5
_chemical_name_systematic ' ?'
_space_group_IT_number 2
_symmetry_cell_setting triclinic
_symmetry_space_group_name_Hall '-P 1'
_symmetry_space_group_name_H-M 'P -1'
_cell_angle_alpha 79.108(3)
_cell_angle_beta 83.424(3)
_cell_angle_gamma 89.300(3)
_cell_formula_units_Z 4
_cell_length_a 9.4082(7)
_cell_length_b 11.2004(8)
_cell_length_c 16.3446(12)
_cell_measurement_reflns_used 9909
_cell_measurement_temperature 100
_cell_measurement_theta_max 25.5
_cell_measurement_theta_min 2.2
_cell_volume 1680.1(2)
_diffrn_ambient_temperature 100
_diffrn_measured_fraction_theta_full 0.99
_diffrn_measured_fraction_theta_max 0.99
_diffrn_measurement_device 'four-cycle diffractometer'
_diffrn_measurement_device_type 'Bruker KAPPA APEX II CCD'
_diffrn_measurement_method '\w- and \f-scans'
_diffrn_radiation_monochromator graphite
_diffrn_radiation_source 'X-ray tube'
_diffrn_radiation_type 'Mo K\a'
_diffrn_radiation_wavelength 0.71073
_diffrn_reflns_av_R_equivalents 0.0436
_diffrn_reflns_limit_h_max 12
_diffrn_reflns_limit_h_min -12
_diffrn_reflns_limit_k_max 14
_diffrn_reflns_limit_k_min -14
_diffrn_reflns_limit_l_max 21
_diffrn_reflns_limit_l_min -21
_diffrn_reflns_number 68578
_diffrn_reflns_theta_full 27.65
_diffrn_reflns_theta_max 27.65
_diffrn_reflns_theta_min 1.28
_exptl_absorpt_coefficient_mu 0.246
_exptl_absorpt_correction_T_max 0.99
_exptl_absorpt_correction_T_min 0.88
_exptl_absorpt_correction_type multi-scan
_exptl_absorpt_process_details SADABS
_exptl_crystal_colour 'translucent colourless'
_exptl_crystal_density_diffrn 1.0613
_exptl_crystal_description plate
_exptl_crystal_F_000 592
_exptl_crystal_size_max 0.58
_exptl_crystal_size_mid 0.25
_exptl_crystal_size_min 0.02
_refine_diff_density_max 0.30
_refine_diff_density_min -0.37
_refine_ls_extinction_method none
_refine_ls_goodness_of_fit_ref 1.95
_refine_ls_hydrogen_treatment constr
_refine_ls_number_constraints 224
_refine_ls_number_parameters 307
_refine_ls_number_reflns 7746
_refine_ls_number_restraints 0
_refine_ls_R_factor_all 0.0661
_refine_ls_R_factor_gt 0.0385
_refine_ls_shift/su_max 0.0493
_refine_ls_shift/su_mean 0.0051
_refine_ls_structure_factor_coef F
_refine_ls_weighting_details w=1/(\s^2^(F)+0.0001F^2^)
_refine_ls_weighting_scheme sigma
_refine_ls_wR_factor_gt 0.0417
_refine_ls_wR_factor_ref 0.0431
_reflns_number_gt 5684
_reflns_number_total 7746
_reflns_threshold_expression I>3\s(I)
_cod_data_source_file ps5052sup1.cif
_cod_data_source_block Z_TIPS_2
_cod_original_formula_sum 'C15 H28 S1 Si1'
_cod_database_code 2107968

loop_
_space_group_symop_id
_space_group_symop_operation_xyz
1 x,y,z
2 -x,-y,-z

loop_
_atom_site_type_symbol
_atom_site_label
_atom_site_fract_x
_atom_site_fract_y
_atom_site_fract_z
_atom_site_U_iso_or_equiv
_atom_site_adp_type
_atom_site_calc_flag
_atom_site_occupancy
Si Si1 0.80797(4) 0.63981(4) 0.17044(3) 0.01776(14) Uani d 1
S S1 0.68556(4) 0.56978(4) 0.48764(2) 0.02280(13) Uani d 1
C C1 0.91443(16) 0.50469(13) 0.21428(10) 0.0225(5) Uani d 1
C C2 1.01568(18) 0.53772(15) 0.27368(11) 0.0318(6) Uani d 1
C C3 0.82147(19) 0.39572(15) 0.25913(11) 0.0335(6) Uani d 1
C C4 0.93028(16) 0.77142(13) 0.11948(9) 0.0220(5) Uani d 1
C C5 0.84675(18) 0.88247(14) 0.08188(10) 0.0305(6) Uani d 1
C C6 1.0491(2) 0.74110(16) 0.05477(12) 0.0411(7) Uani d 1
C C7 0.68326(18) 0.60478(16) 0.09566(10) 0.0310(6) Uani d 1
C C8 0.54161(19) 0.54515(18) 0.13882(13) 0.0475(8) Uani d 1
C C9 0.7566(2) 0.5302(2) 0.03343(12) 0.0531(8) Uani d 1
C C10 0.70253(16) 0.68714(14) 0.26003(10) 0.0211(5) Uani d 1
C C11 0.63897(16) 0.71789(13) 0.32130(10) 0.0201(5) Uani d 1
C C12 0.56484(16) 0.75455(14) 0.39326(10) 0.0211(5) Uani d 1
C C13 0.57437(15) 0.69672(13) 0.47208(9) 0.0187(5) Uani d 1
C C14 0.49405(17) 0.73856(14) 0.54604(10) 0.0269(6) Uani d 1
C C15 0.66216(18) 0.51693(16) 0.59961(10) 0.0301(6) Uani d 1
Si Si2 0.37589(4) 0.06149(4) 0.22404(3) 0.01767(14) Uani d 1
S S2 0.04828(4) 0.21978(4) 0.43766(2) 0.02334(13) Uani d 1
C C16 0.24161(16) 0.15886(14) 0.16614(10) 0.0246(5) Uani d 1
C C17 0.23375(18) 0.28498(15) 0.18939(11) 0.0354(6) Uani d 1
C C18 0.09200(17) 0.10114(17) 0.18030(12) 0.0405(7) Uani d 1
C C19 0.55287(15) 0.14454(14) 0.20886(9) 0.0206(5) Uani d 1
C C20 0.66060(16) 0.07592(15) 0.26318(10) 0.0259(6) Uani d 1
C C21 0.61727(17) 0.17853(15) 0.11664(10) 0.0296(6) Uani d 1
C C22 0.39586(17) -0.09381(13) 0.19545(9) 0.0217(5) Uani d 1
C C23 0.28555(17) -0.18807(14) 0.24536(10) 0.0262(6) Uani d 1
C C24 0.3970(2) -0.09035(17) 0.10137(11) 0.0410(7) Uani d 1
C C25 0.31276(15) 0.04172(13) 0.33622(10) 0.0191(5) Uani d 1
C C26 0.27108(15) 0.03757(13) 0.40921(10) 0.0191(5) Uani d 1
C C27 0.21904(15) 0.03924(14) 0.49453(9) 0.0201(5) Uani d 1
C C28 0.11981(15) 0.11756(13) 0.51723(9) 0.0174(5) Uani d 1
C C29 0.07033(16) 0.11840(15) 0.60741(9) 0.0240(5) Uani d 1
C C30 -0.07370(19) 0.30796(17) 0.49406(11) 0.0358(7) Uani d 1
H H1c1 0.969028 0.481105 0.166685 0.027 Uiso d 1
H H1c2 1.082196 0.59924 0.243449 0.0382 Uiso d 1
H H2c2 0.961225 0.567872 0.318707 0.0382 Uiso d 1
H H3c2 1.067117 0.466756 0.296125 0.0382 Uiso d 1
H H1c3 0.764668 0.370083 0.220278 0.0403 Uiso d 1
H H2c3 0.881591 0.330177 0.280773 0.0403 Uiso d 1
H H3c3 0.759712 0.418414 0.304523 0.0403 Uiso d 1
H H1c4 0.977515 0.790723 0.164455 0.0264 Uiso d 1
H H1c5 0.771688 0.899324 0.122975 0.0366 Uiso d 1
H H2c5 0.910174 0.951448 0.065242 0.0366 Uiso d 1
H H3c5 0.805964 0.86632 0.033809 0.0366 Uiso d 1
H H1c6 1.10174 0.672448 0.079779 0.0493 Uiso d 1
H H2c6 1.007693 0.722023 0.007727 0.0493 Uiso d 1
H H3c6 1.112538 0.809801 0.036189 0.0493 Uiso d 1
H H1c7 0.658925 0.682583 0.064813 0.0372 Uiso d 1
H H1c8 0.493901 0.596804 0.173736 0.057 Uiso d 1
H H2c8 0.481886 0.533302 0.097124 0.057 Uiso d 1
H H3c8 0.560308 0.467983 0.172651 0.057 Uiso d 1
H H1c9 0.839337 0.573585 0.002802 0.0637 Uiso d 1
H H2c9 0.785188 0.453209 0.063523 0.0637 Uiso d 1
H H3c9 0.691027 0.516983 -0.004966 0.0637 Uiso d 1
H H1c12 0.504643 0.82461 0.384882 0.0253 Uiso d 1
H H1c14 0.430282 0.675051 0.576466 0.0323 Uiso d 1
H H2c14 0.560563 0.757895 0.58209 0.0323 Uiso d 1
H H3c14 0.43989 0.809511 0.526924 0.0323 Uiso d 1
H H1c15 0.722552 0.448211 0.613896 0.0361 Uiso d 1
H H2c15 0.687435 0.580931 0.627047 0.0361 Uiso d 1
H H3c15 0.564043 0.493517 0.6175 0.0361 Uiso d 1
H H1c16 0.274873 0.166319 0.107626 0.0295 Uiso d 1
H H1c17 0.324917 0.325268 0.173228 0.0425 Uiso d 1
H H2c17 0.162096 0.331929 0.160677 0.0425 Uiso d 1
H H3c17 0.209289 0.276922 0.248843 0.0425 Uiso d 1
H H1c18 0.09515 0.02733 0.158379 0.0486 Uiso d 1
H H2c18 0.060167 0.083262 0.23928 0.0486 Uiso d 1
H H3c18 0.026852 0.15665 0.152101 0.0486 Uiso d 1
H H1c19 0.531984 0.219933 0.227342 0.0247 Uiso d 1
H H1c20 0.619404 0.059249 0.320729 0.0311 Uiso d 1
H H2c20 0.684482 0.000768 0.245034 0.0311 Uiso d 1
H H3c20 0.745576 0.124651 0.257916 0.0311 Uiso d 1
H H1c21 0.551031 0.228082 0.084944 0.0355 Uiso d 1
H H2c21 0.705119 0.222891 0.11311 0.0355 Uiso d 1
H H3c21 0.635876 0.105831 0.094272 0.0355 Uiso d 1
H H1c22 0.48808 -0.120137 0.211135 0.026 Uiso d 1
H H1c23 0.288261 -0.191686 0.304316 0.0314 Uiso d 1
H H2c23 0.191639 -0.164896 0.231042 0.0314 Uiso d 1
H H3c23 0.307887 -0.266465 0.231894 0.0314 Uiso d 1
H H1c24 0.470886 -0.035634 0.071024 0.0492 Uiso d 1
H H2c24 0.414809 -0.170377 0.089704 0.0492 Uiso d 1
H H3c24 0.305942 -0.062855 0.084345 0.0492 Uiso d 1
H H1c27 0.256825 -0.018393 0.537747 0.0241 Uiso d 1
H H1c29 -0.030481 0.101057 0.618254 0.0288 Uiso d 1
H H2c29 0.120881 0.057701 0.642316 0.0288 Uiso d 1
H H3c29 0.088819 0.196971 0.619535 0.0288 Uiso d 1
H H1c30 -0.11822 0.367548 0.45501 0.0429 Uiso d 1
H H2c30 -0.145759 0.255384 0.5286 0.0429 Uiso d 1
H H3c30 -0.022416 0.348162 0.528757 0.0429 Uiso d 1

loop_
_atom_site_aniso_label
_atom_site_aniso_U_11
_atom_site_aniso_U_22
_atom_site_aniso_U_33
_atom_site_aniso_U_12
_atom_site_aniso_U_13
_atom_site_aniso_U_23
_atom_site_aniso_type_symbol
Si1 0.0200(2) 0.0170(2) 0.0164(2) -0.00208(17) -0.00310(17) -0.00273(17) Si
S1 0.0241(2) 0.0218(2) 0.0219(2) 0.00131(17) -0.00450(17) -0.00186(17) S
C1 0.0257(9) 0.0200(9) 0.0221(9) 0.0019(7) -0.0025(7) -0.0051(7) C
C2 0.0304(10) 0.0238(10) 0.0415(11) 0.0005(7) -0.0149(8) -0.0002(8) C
C3 0.0425(11) 0.0203(9) 0.0380(11) -0.0046(8) -0.0165(9) 0.0015(8) C
C4 0.0228(8) 0.0227(9) 0.0200(8) -0.0028(7) -0.0025(7) -0.0026(7) C
C5 0.0376(11) 0.0212(9) 0.0295(10) -0.0048(8) -0.0017(8) 0.0020(7) C
C6 0.0361(11) 0.0375(12) 0.0428(12) -0.0038(9) 0.0122(9) -0.0001(9) C
C7 0.0381(10) 0.0280(10) 0.0276(9) -0.0089(8) -0.0143(8) -0.0005(8) C
C8 0.0401(11) 0.0507(14) 0.0541(14) -0.0146(10) -0.0232(10) -0.0042(10) C
C9 0.0733(15) 0.0609(15) 0.0305(11) -0.0241(12) -0.0122(10) -0.0170(10) C
C10 0.0214(8) 0.0192(9) 0.0214(8) -0.0009(7) -0.0041(7) 0.0009(7) C
C11 0.0193(8) 0.0167(8) 0.0229(8) -0.0014(6) -0.0052(7) 0.0011(7) C
C12 0.0210(8) 0.0170(9) 0.0250(9) 0.0014(6) -0.0011(7) -0.0042(7) C
C13 0.0168(8) 0.0173(8) 0.0223(8) -0.0048(6) -0.0008(6) -0.0056(6) C
C14 0.0305(10) 0.0259(10) 0.0240(9) -0.0023(7) 0.0021(7) -0.0068(7) C
C15 0.0337(10) 0.0319(11) 0.0232(9) -0.0040(8) -0.0087(7) 0.0020(7) C
Si2 0.0178(2) 0.0190(2) 0.0156(2) -0.00041(17) -0.00154(17) -0.00198(17) Si
S2 0.0276(2) 0.0217(2) 0.0195(2) 0.00275(17) -0.00245(17) -0.00105(16) S
C16 0.0232(9) 0.0295(10) 0.0185(8) 0.0018(7) -0.0019(7) 0.0015(7) C
C17 0.0320(10) 0.0319(11) 0.0378(11) 0.0099(8) -0.0023(8) 0.0030(8) C
C18 0.0264(10) 0.0472(12) 0.0439(12) 0.0019(8) -0.0149(9) 0.0077(9) C
C19 0.0206(8) 0.0169(9) 0.0238(8) 0.0003(7) 0.0002(7) -0.0045(7) C
C20 0.0199(9) 0.0243(9) 0.0336(10) -0.0028(7) -0.0048(7) -0.0045(7) C
C21 0.0272(9) 0.0287(10) 0.0297(9) -0.0031(7) 0.0040(8) -0.0015(7) C
C22 0.0228(9) 0.0227(9) 0.0198(8) -0.0025(7) -0.0016(7) -0.0050(7) C
C23 0.0260(9) 0.0221(9) 0.0308(9) -0.0045(7) -0.0043(7) -0.0051(7) C
C24 0.0662(14) 0.0337(11) 0.0239(10) -0.0107(10) -0.0015(9) -0.0091(8) C
C25 0.0175(8) 0.0174(8) 0.0224(9) -0.0012(6) -0.0038(6) -0.0027(6) C
C26 0.0167(8) 0.0165(8) 0.0246(9) -0.0007(6) -0.0045(7) -0.0036(6) C
C27 0.0201(8) 0.0220(9) 0.0167(8) -0.0014(7) -0.0029(6) 0.0005(6) C
C28 0.0151(8) 0.0186(8) 0.0183(8) -0.0040(6) -0.0024(6) -0.0028(6) C
C29 0.0193(8) 0.0324(10) 0.0195(8) 0.0007(7) -0.0011(7) -0.0037(7) C
C30 0.0363(11) 0.0368(11) 0.0337(10) 0.0144(9) -0.0037(8) -0.0066(8) C

loop_
_atom_type_symbol
_atom_type_scat_dispersion_real
_atom_type_scat_dispersion_imag
_atom_type_scat_source
C 0.0033 0.0016 'International Tables Vol C tables 4.2.6.8 and 6.1.1.1'
H 0.0000 0.0000 'International Tables Vol C tables 4.2.6.8 and 6.1.1.1'
S 0.1246 0.1234 'International Tables Vol C tables 4.2.6.8 and 6.1.1.1'
Si 0.0817 0.0704 'International Tables Vol C tables 4.2.6.8 and 6.1.1.1'

loop_
_geom_angle_atom_site_label_1
_geom_angle_atom_site_label_2
_geom_angle_atom_site_label_3
_geom_angle
C1 Si1 C4 110.56(7)
C1 Si1 C7 112.98(8)
C1 Si1 C10 106.60(7)
C4 Si1 C7 110.89(7)
C4 Si1 C10 106.46(7)
C7 Si1 C10 109.04(7)
Si1 C1 C2 111.19(11)
Si1 C1 C3 113.32(11)
Si1 C1 H1c1 105.57
C2 C1 C3 109.52(13)
C2 C1 H1c1 109.68
C3 C1 H1c1 107.38
C1 C2 H1c2 109.47
C1 C2 H2c2 109.47
C1 C2 H3c2 109.47
H1c2 C2 H2c2 109.47
H1c2 C2 H3c2 109.47
H2c2 C2 H3c2 109.47
C1 C3 H1c3 109.47
C1 C3 H2c3 109.47
C1 C3 H3c3 109.47
H1c3 C3 H2c3 109.47
H1c3 C3 H3c3 109.47
H2c3 C3 H3c3 109.47
Si1 C4 C5 111.82(10)
Si1 C4 C6 114.50(11)
Si1 C4 H1c4 104.54
C5 C4 C6 110.60(12)
C5 C4 H1c4 108.97
C6 C4 H1c4 105.93
C4 C5 H1c5 109.47
C4 C5 H2c5 109.47
C4 C5 H3c5 109.47
H1c5 C5 H2c5 109.47
H1c5 C5 H3c5 109.47
H2c5 C5 H3c5 109.47
C4 C6 H1c6 109.47
C4 C6 H2c6 109.47
C4 C6 H3c6 109.47
H1c6 C6 H2c6 109.47
H1c6 C6 H3c6 109.47
H2c6 C6 H3c6 109.47
Si1 C7 C8 113.99(12)
Si1 C7 C9 111.93(12)
Si1 C7 H1c7 104.99
C8 C7 C9 110.99(16)
C8 C7 H1c7 106.05
C9 C7 H1c7 108.38
C7 C8 H1c8 109.47
C7 C8 H2c8 109.47
C7 C8 H3c8 109.47
H1c8 C8 H2c8 109.47
H1c8 C8 H3c8 109.47
H2c8 C8 H3c8 109.47
C7 C9 H1c9 109.47
C7 C9 H2c9 109.47
C7 C9 H3c9 109.47
H1c9 C9 H2c9 109.47
H1c9 C9 H3c9 109.47
H2c9 C9 H3c9 109.47
Si1 C10 C11 176.70(15)
C10 C11 C12 179.69(16)
C11 C12 C13 123.68(14)
C11 C12 H1c12 118.16
C13 C12 H1c12 118.16
S1 C13 C12 118.27(12)
S1 C13 C14 119.91(11)
C12 C13 C14 121.82(14)
C13 C14 H1c14 109.47
C13 C14 H2c14 109.47
C13 C14 H3c14 109.47
H1c14 C14 H2c14 109.47
H1c14 C14 H3c14 109.47
H2c14 C14 H3c14 109.47
H1c15 C15 H2c15 109.47
H1c15 C15 H3c15 109.47
H2c15 C15 H3c15 109.47
C16 Si2 C19 109.94(7)
C16 Si2 C22 113.27(8)
C16 Si2 C25 107.11(7)
C19 Si2 C22 111.74(7)
C19 Si2 C25 106.15(7)
C22 Si2 C25 108.24(7)
Si2 C16 C17 111.01(12)
Si2 C16 C18 113.09(11)
Si2 C16 H1c16 105.97
C17 C16 C18 109.79(14)
C17 C16 H1c16 109.52
C18 C16 H1c16 107.29
C16 C17 H1c17 109.47
C16 C17 H2c17 109.47
C16 C17 H3c17 109.47
H1c17 C17 H2c17 109.47
H1c17 C17 H3c17 109.47
H2c17 C17 H3c17 109.47
C16 C18 H1c18 109.47
C16 C18 H2c18 109.47
C16 C18 H3c18 109.47
H1c18 C18 H2c18 109.47
H1c18 C18 H3c18 109.47
H2c18 C18 H3c18 109.47
Si2 C19 C20 112.03(10)
Si2 C19 C21 113.68(12)
Si2 C19 H1c19 105.21
C20 C19 C21 111.17(12)
C20 C19 H1c19 108.06
C21 C19 H1c19 106.19
C19 C20 H1c20 109.47
C19 C20 H2c20 109.47
C19 C20 H3c20 109.47
H1c20 C20 H2c20 109.47
H1c20 C20 H3c20 109.47
H2c20 C20 H3c20 109.47
C19 C21 H1c21 109.47
C19 C21 H2c21 109.47
C19 C21 H3c21 109.47
H1c21 C21 H2c21 109.47
H1c21 C21 H3c21 109.47
H2c21 C21 H3c21 109.47
Si2 C22 C23 113.96(11)
Si2 C22 C24 112.87(11)
Si2 C22 H1c22 103.99
C23 C22 C24 110.16(14)
C23 C22 H1c22 107.07
C24 C22 H1c22 108.3
C22 C23 H1c23 109.47
C22 C23 H2c23 109.47
C22 C23 H3c23 109.47
H1c23 C23 H2c23 109.47
H1c23 C23 H3c23 109.47
H2c23 C23 H3c23 109.47
C22 C24 H1c24 109.47
C22 C24 H2c24 109.47
C22 C24 H3c24 109.47
H1c24 C24 H2c24 109.47
H1c24 C24 H3c24 109.47
H2c24 C24 H3c24 109.47
Si2 C25 C26 175.36(14)
C25 C26 C27 176.89(16)
C26 C27 C28 123.15(13)
C26 C27 H1c27 118.43
C28 C27 H1c27 118.43
S2 C28 C27 118.00(11)
S2 C28 C29 120.40(11)
C27 C28 C29 121.60(13)
C28 C29 H1c29 109.47
C28 C29 H2c29 109.47
C28 C29 H3c29 109.47
H1c29 C29 H2c29 109.47
H1c29 C29 H3c29 109.47
H2c29 C29 H3c29 109.47
H1c30 C30 H2c30 109.47
H1c30 C30 H3c30 109.47
H2c30 C30 H3c30 109.47

loop_
_geom_bond_atom_site_label_1
_geom_bond_atom_site_label_2
_geom_bond_distance
Si1 C1 1.8773(15)
Si1 C4 1.8838(15)
Si1 C7 1.8830(19)
Si1 C10 1.8321(16)
S1 C13 1.7517(15)
C1 C2 1.531(3)
C1 C3 1.527(2)
C1 H1c1 0.96
C2 H1c2 0.96
C2 H2c2 0.96
C2 H3c2 0.96
C3 H1c3 0.96
C3 H2c3 0.96
C3 H3c3 0.96
C4 C5 1.530(2)
C4 C6 1.530(2)
C4 H1c4 0.96
C5 H1c5 0.96
C5 H2c5 0.96
C5 H3c5 0.96
C6 H1c6 0.96
C6 H2c6 0.96
C6 H3c6 0.96
C7 C8 1.532(2)
C7 C9 1.535(3)
C7 H1c7 0.96
C8 H1c8 0.96
C8 H2c8 0.96
C8 H3c8 0.96
C9 H1c9 0.96
C9 H2c9 0.96
C9 H3c9 0.96
C10 C11 1.211(2)
C11 C12 1.423(2)
C12 C13 1.340(2)
C12 H1c12 0.96
C13 C14 1.499(2)
C14 H1c14 0.96
C14 H2c14 0.96
C14 H3c14 0.96
C15 H1c15 0.96
C15 H2c15 0.96
C15 H3c15 0.96
Si2 C16 1.8790(16)
Si2 C19 1.8855(15)
Si2 C22 1.8865(17)
Si2 C25 1.8340(16)
S2 C28 1.7532(14)
C16 C17 1.529(2)
C16 C18 1.531(2)
C16 H1c16 0.96
C17 H1c17 0.96
C17 H2c17 0.96
C17 H3c17 0.96
C18 H1c18 0.96
C18 H2c18 0.96
C18 H3c18 0.96
C19 C20 1.528(2)
C19 C21 1.537(2)
C19 H1c19 0.96
C20 H1c20 0.96
C20 H2c20 0.96
C20 H3c20 0.96
C21 H1c21 0.96
C21 H2c21 0.96
C21 H3c21 0.96
C22 C23 1.538(2)
C22 C24 1.530(2)
C22 H1c22 0.96
C23 H1c23 0.96
C23 H2c23 0.96
C23 H3c23 0.96
C24 H1c24 0.96
C24 H2c24 0.96
C24 H3c24 0.96
C25 C26 1.205(2)
C26 C27 1.428(2)
C27 C28 1.343(2)
C27 H1c27 0.96
C28 C29 1.496(2)
C29 H1c29 0.96
C29 H2c29 0.96
C29 H3c29 0.96
C30 H1c30 0.96
C30 H2c30 0.96
C30 H3c30 0.96

_cod_database_fobs_code 2107968
